data_7200846
loop_
_publ_author_name
'Thu\'ery, Pierre'

_publ_section_title
;
 Uranyl ion complexes of cucurbit[7]uril with zero-, one- and
 two-dimensionality
;
_journal_issue 6
_journal_name_full CrystEngComm
_journal_page_first 1150
_journal_paper_doi 10.1039/b822872h
_journal_volume 11
_journal_year 2009
_chemical_formula_sum 'C44 H68 N28 O35 U2'
_chemical_formula_weight 2025.32
_space_group_IT_number 9
_symmetry_cell_setting monoclinic
_symmetry_space_group_name_Hall 'C -2yc'
_symmetry_space_group_name_H-M 'C 1 c 1'
_atom_sites_solution_hydrogens geom
_atom_sites_solution_primary direct
_atom_sites_solution_secondary difmap
_audit_creation_method SHELXL-97
_cell_angle_alpha 90.00
_cell_angle_beta 90.607(3)
_cell_angle_gamma 90.00
_cell_formula_units_Z 4
_cell_length_a 17.8166(8)
_cell_length_b 20.4976(9)
_cell_length_c 19.1340(7)
_cell_measurement_reflns_used 86453
_cell_measurement_temperature 100(2)
_cell_measurement_theta_max 25.68
_cell_measurement_theta_min 2.91
_cell_volume 6987.3(5)
_computing_cell_refinement 'HKL2000 (Otwinowski & Minor, 1997)'
_computing_data_collection 'COLLECT (Nonius, 1998)'
_computing_data_reduction 'HKL2000 (Otwinowski & Minor, 1997)'
_computing_molecular_graphics 'SHELXTL (Sheldrick, 1999)'
_computing_publication_material 'SHELXTL (Sheldrick, 1999); PLATON (Spek, 2003)'
_computing_structure_refinement 'SHELXL-97 (Sheldrick, 1997)'
_computing_structure_solution 'SHELXS-97 (Sheldrick, 1997)'
_diffrn_ambient_temperature 100(2)
_diffrn_measured_fraction_theta_full 0.995
_diffrn_measured_fraction_theta_max 0.995
_diffrn_measurement_device_type 'Nonius Kappa-CCD area-detector diffractometer'
_diffrn_measurement_method 'two \f and four \w scans with 2\% steps (486 frames)'
_diffrn_radiation_monochromator graphite
_diffrn_radiation_source 'fine-focus sealed tube'
_diffrn_radiation_type MoK\a
_diffrn_radiation_wavelength 0.71073
_diffrn_reflns_av_R_equivalents 0.0456
_diffrn_reflns_av_sigmaI/netI 0.0472
_diffrn_reflns_limit_h_max 21
_diffrn_reflns_limit_h_min -21
_diffrn_reflns_limit_k_max 24
_diffrn_reflns_limit_k_min -24
_diffrn_reflns_limit_l_max 23
_diffrn_reflns_limit_l_min -23
_diffrn_reflns_number 86453
_diffrn_reflns_theta_full 25.68
_diffrn_reflns_theta_max 25.68
_diffrn_reflns_theta_min 2.91
_diffrn_standards_decay_% 0
_diffrn_standards_interval_time 0
_diffrn_standards_number 0
_exptl_absorpt_coefficient_mu 4.742
_exptl_absorpt_correction_T_max 0.718
_exptl_absorpt_correction_T_min 0.494
_exptl_absorpt_correction_type multi-scan
_exptl_absorpt_process_details 'SCALEPACK (Otwinowski & Minor, 1997)'
_exptl_crystal_colour 'translucent light yellow'
_exptl_crystal_density_diffrn 1.925
_exptl_crystal_density_method 'not measured'
_exptl_crystal_description parallelepiped
_exptl_crystal_F_000 3968
_exptl_crystal_size_max 0.16
_exptl_crystal_size_mid 0.12
_exptl_crystal_size_min 0.07
_refine_diff_density_max 4.376
_refine_diff_density_min -1.807
_refine_diff_density_rms 0.225
_refine_ls_abs_structure_details 'Flack H D (1983), Acta Cryst. A39, 876-881'
_refine_ls_abs_structure_Flack 0.478(9)
_refine_ls_extinction_method none
_refine_ls_goodness_of_fit_ref 1.050
_refine_ls_hydrogen_treatment constr
_refine_ls_matrix_type full
_refine_ls_number_parameters 1001
_refine_ls_number_reflns 12947
_refine_ls_number_restraints 32
_refine_ls_restrained_S_all 1.051
_refine_ls_R_factor_all 0.0662
_refine_ls_R_factor_gt 0.0608
_refine_ls_shift/su_max 0.002
_refine_ls_shift/su_mean 0.000
_refine_ls_structure_factor_coef Fsqd
_refine_ls_weighting_details 'calc w=1/[\s^2^(Fo^2^)+(0.0788P)^2^+71.9449P] where P=(Fo^2^+2Fc^2^)/3'
_refine_ls_weighting_scheme calc
_refine_ls_wR_factor_gt 0.1611
_refine_ls_wR_factor_ref 0.1638
_reflns_number_gt 11954
_reflns_number_total 12947
_reflns_threshold_expression >2sigma(I)
_cod_data_source_file b822872h.txt
_cod_data_source_block 3
_cod_original_sg_symbol_H-M 'C c'
_cod_database_code 7200846

loop_
_symmetry_equiv_pos_as_xyz
'x, y, z'
'x, -y, z+1/2'
'x+1/2, y+1/2, z'
'x+1/2, -y+1/2, z+1/2'

loop_
_atom_site_label
_atom_site_type_symbol
_atom_site_fract_x
_atom_site_fract_y
_atom_site_fract_z
_atom_site_U_iso_or_equiv
_atom_site_adp_type
_atom_site_occupancy
_atom_site_symmetry_multiplicity
_atom_site_calc_flag
_atom_site_refinement_flags
_atom_site_disorder_assembly
_atom_site_disorder_group
U1 U 0.38307(3) 0.67628(2) 0.32147(2) 0.02145(13) Uani 1 1 d . . .
U2 U 0.39815(3) 0.80074(3) 0.47018(3) 0.02874(15) Uani 1 1 d . . .
O1 O 0.4686(6) 0.6975(6) 0.2786(6) 0.033(3) Uani 1 1 d . . .
O2 O 0.2975(6) 0.6546(6) 0.3631(6) 0.033(2) Uani 1 1 d . . .
O3 O 0.4861(7) 0.8375(6) 0.4491(7) 0.045(3) Uani 1 1 d . . .
O4 O 0.3089(7) 0.7664(6) 0.4986(7) 0.046(3) Uani 1 1 d . . .
O5 O 0.3663(7) 0.7842(5) 0.3545(5) 0.032(2) Uani 1 1 d . . .
H5 H 0.3488 0.8168 0.3247 0.038 Uiso 1 1 calc R . .
O6 O 0.4360(6) 0.6980(5) 0.4303(6) 0.032(2) Uani 1 1 d . . .
H6 H 0.4678 0.6699 0.4547 0.038 Uiso 1 1 calc R . .
O7 O 0.4299(7) 0.5707(5) 0.3603(6) 0.034(3) Uani 1 1 d . . .
O8 O 0.3084(7) 0.7188(6) 0.2293(7) 0.044(3) Uani 1 1 d . . .
O9 O 0.3848(11) 0.8086(9) 0.1957(9) 0.079(5) Uani 1 1 d . . .
O10 O 0.4632(9) 0.7423(7) 0.5691(8) 0.064(4) Uani 1 1 d . . .
O11 O 0.3918(8) 0.8704(6) 0.5738(6) 0.044(3) Uani 1 1 d . . .
O12 O 0.3360(6) 0.9004(6) 0.4380(6) 0.036(3) Uani 1 1 d . . .
O13 O 0.3747(10) 0.9154(6) 0.3213(9) 0.059(4) Uani 1 1 d . . .
O14 O 0.3641(5) 0.5930(5) 0.2293(5) 0.0217(16) Uani 1 1 d . . .
O15 O 0.3737(6) 0.3936(5) 0.0167(5) 0.028(2) Uani 1 1 d . . .
O16 O 0.1899(6) 0.5370(5) 0.2947(6) 0.030(2) Uani 1 1 d . . .
O17 O 0.1719(8) 0.3288(7) 0.0644(7) 0.043(3) Uani 1 1 d . . .
O18 O 0.1585(6) 0.4111(5) 0.4269(6) 0.034(3) Uani 1 1 d . . .
O19 O 0.1465(6) 0.2073(6) 0.1859(6) 0.042(3) Uani 1 1 d . . .
O20 O 0.3119(6) 0.3090(5) 0.5166(5) 0.030(2) Uani 1 1 d . . .
O21 O 0.2964(6) 0.1004(6) 0.2904(5) 0.034(3) Uani 1 1 d . . .
O22 O 0.4997(6) 0.3118(5) 0.5095(5) 0.032(2) Uani 1 1 d . . .
O23 O 0.4895(6) 0.1088(5) 0.2777(5) 0.032(3) Uani 1 1 d . . .
O24 O 0.6161(6) 0.4258(5) 0.4040(6) 0.034(2) Uani 1 1 d . . .
O25 O 0.6149(6) 0.2329(7) 0.1588(6) 0.039(3) Uani 1 1 d . . .
O26 O 0.5501(6) 0.5451(5) 0.2788(5) 0.033(2) Uani 1 1 d . . .
O27 O 0.5620(6) 0.3551(6) 0.0389(6) 0.038(3) Uani 1 1 d . . .
O28 O 0.3126(7) 0.4957(7) 0.3782(10) 0.074(5) Uani 1 1 d . . .
O29 O 0.3159(13) 0.6876(10) 0.6358(10) 0.030(5) Uani 0.50 1 d PU . .
O30 O 0.2627(9) 0.8790(7) 0.6500(7) 0.057(4) Uani 1 1 d . . .
O31 O 0.5276(7) 0.8816(5) 0.6384(6) 0.038(3) Uani 1 1 d . . .
O32 O 0.3885(17) 0.9968(15) 0.2108(14) 0.051(7) Uani 0.50 1 d PU . .
O33 O 0.0382(9) 0.4914(8) 0.4810(8) 0.064(4) Uani 1 1 d . . .
O34 O 0.3426(11) 0.3661(8) 0.3823(9) 0.079(5) Uani 1 1 d . . .
O35 O 0.7058(11) 0.5188(9) 0.4763(10) 0.081(5) Uani 1 1 d U . .
O36 O 0.3609(17) 1.0117(13) 0.5536(14) 0.055(7) Uani 0.50 1 d PU . .
O37 O 0.3671(18) 0.5639(14) 0.7102(15) 0.060(7) Uani 0.50 1 d PU . .
N1 N 0.4194(7) 0.5753(5) 0.1255(6) 0.020(2) Uani 1 1 d . . .
N2 N 0.2952(7) 0.5725(6) 0.1318(6) 0.026(3) Uani 1 1 d . . .
N3 N 0.2983(7) 0.4833(6) 0.0466(7) 0.028(3) Uani 1 1 d . . .
N4 N 0.4216(7) 0.4939(7) 0.0305(6) 0.029(3) Uani 1 1 d . . .
N5 N 0.1829(8) 0.5258(7) 0.1731(7) 0.037(3) Uani 1 1 d . . .
N6 N 0.1123(7) 0.4615(7) 0.2410(7) 0.031(3) Uani 1 1 d . . .
N7 N 0.0981(8) 0.3817(8) 0.1444(7) 0.037(3) Uani 1 1 d . . .
N8 N 0.1798(8) 0.4395(7) 0.0843(7) 0.033(3) Uani 1 1 d . . .
N9 N 0.0946(7) 0.3760(8) 0.3293(7) 0.037(3) Uani 1 1 d . . .
N10 N 0.1410(7) 0.3015(6) 0.4026(6) 0.026(3) Uani 1 1 d . . .
N11 N 0.1348(7) 0.2203(6) 0.3078(7) 0.029(3) Uani 1 1 d . . .
N12 N 0.0917(8) 0.2973(7) 0.2330(8) 0.032(3) Uani 1 1 d . . .
N13 N 0.2269(7) 0.2321(6) 0.4667(6) 0.025(3) Uani 1 1 d . . .
N14 N 0.3398(7) 0.1988(6) 0.4944(7) 0.028(3) Uani 1 1 d . . .
N15 N 0.3354(7) 0.1168(6) 0.4044(6) 0.027(3) Uani 1 1 d . . .
N16 N 0.2255(6) 0.1555(6) 0.3696(7) 0.026(3) Uani 1 1 d . . .
N17 N 0.4771(7) 0.2045(7) 0.4872(7) 0.030(3) Uani 1 1 d . . .
N18 N 0.5792(7) 0.2480(6) 0.4437(7) 0.027(3) Uani 1 1 d . . .
N19 N 0.5727(8) 0.1677(6) 0.3469(6) 0.029(3) Uani 1 1 d . . .
N20 N 0.4725(7) 0.1222(6) 0.3931(6) 0.029(3) Uani 1 1 d . . .
N21 N 0.6534(7) 0.3229(6) 0.3758(7) 0.029(3) Uani 1 1 d . . .
N22 N 0.6708(7) 0.4012(7) 0.2976(6) 0.029(3) Uani 1 1 d . . .
N23 N 0.6750(7) 0.3237(6) 0.2006(6) 0.029(3) Uani 1 1 d . . .
N24 N 0.6399(7) 0.2458(6) 0.2753(8) 0.030(3) Uani 1 1 d . . .
N25 N 0.6338(7) 0.4875(7) 0.2159(7) 0.034(3) Uani 1 1 d . . .
N26 N 0.5478(8) 0.5437(6) 0.1574(6) 0.031(3) Uani 1 1 d . . .
N27 N 0.5511(7) 0.4662(7) 0.0612(6) 0.030(3) Uani 1 1 d . . .
N28 N 0.6387(7) 0.4091(6) 0.1181(7) 0.027(3) Uani 1 1 d . . .
C1 C 0.3299(8) 0.7587(7) 0.1831(8) 0.026(3) Uani 1 1 d . . .
H1 H 0.3090 0.7554 0.1385 0.031 Uiso 1 1 calc R . .
C2 C 0.3363(9) 0.9338(10) 0.3807(9) 0.042(4) Uani 1 1 d . . .
H2 H 0.3091 0.9725 0.3793 0.051 Uiso 1 1 calc R . .
C3 C 0.3601(8) 0.5859(7) 0.1689(7) 0.0211(16) Uani 1 1 d . . .
C4 C 0.3983(8) 0.5605(6) 0.0532(7) 0.021(3) Uani 1 1 d . . .
H4 H 0.4120 0.5949 0.0202 0.025 Uiso 1 1 calc R . .
C5 C 0.3115(9) 0.5495(8) 0.0587(7) 0.030(3) Uani 1 1 d . . .
H5A H 0.2846 0.5763 0.0242 0.036 Uiso 1 1 calc R . .
C6 C 0.3684(10) 0.4501(8) 0.0291(8) 0.032(4) Uani 1 1 d . . .
C7 C 0.2257(9) 0.5833(9) 0.1577(9) 0.035(4) Uani 1 1 d . . .
H7A H 0.1976 0.6094 0.1243 0.043 Uiso 1 1 calc R . .
H7B H 0.2309 0.6087 0.2002 0.043 Uiso 1 1 calc R . .
C8 C 0.2276(9) 0.4563(9) 0.0281(9) 0.038(4) Uani 1 1 d . . .
H8A H 0.2362 0.4173 0.0005 0.046 Uiso 1 1 calc R . .
H8B H 0.2013 0.4873 -0.0016 0.046 Uiso 1 1 calc R . .
C9 C 0.1638(8) 0.5075(8) 0.2417(7) 0.026(3) Uani 1 1 d . . .
C10 C 0.1367(9) 0.4882(7) 0.1255(7) 0.027(3) Uani 1 1 d . . .
H10 H 0.1074 0.5168 0.0946 0.032 Uiso 1 1 calc R . .
C11 C 0.0855(8) 0.4465(8) 0.1699(7) 0.026(3) Uani 1 1 d . . .
H11 H 0.0329 0.4593 0.1635 0.031 Uiso 1 1 calc R . .
C12 C 0.1542(9) 0.3771(10) 0.0936(8) 0.036(4) Uani 1 1 d . . .
C13 C 0.0726(10) 0.4413(8) 0.3052(9) 0.037(4) Uani 1 1 d . . .
H13A H 0.0832 0.4726 0.3420 0.044 Uiso 1 1 calc R . .
H13B H 0.0190 0.4418 0.2961 0.044 Uiso 1 1 calc R . .
C14 C 0.0619(9) 0.3223(8) 0.1698(8) 0.032(3) Uani 1 1 d . . .
H14A H 0.0090 0.3312 0.1762 0.038 Uiso 1 1 calc R . .
H14B H 0.0659 0.2889 0.1341 0.038 Uiso 1 1 calc R . .
C15 C 0.1343(9) 0.3675(9) 0.3909(8) 0.034(4) Uani 1 1 d . . .
C16 C 0.0620(8) 0.3179(8) 0.3019(8) 0.032(4) Uani 1 1 d . . .
H16 H 0.0070 0.3191 0.3024 0.038 Uiso 1 1 calc R . .
C17 C 0.0957(8) 0.2643(8) 0.3540(9) 0.031(4) Uani 1 1 d . . .
H17 H 0.0554 0.2415 0.3784 0.037 Uiso 1 1 calc R . .
C18 C 0.1274(8) 0.2384(8) 0.2360(8) 0.031(3) Uani 1 1 d . . .
C19 C 0.1608(9) 0.2748(8) 0.4662(8) 0.029(3) Uani 1 1 d . . .
H19A H 0.1184 0.2500 0.4832 0.034 Uiso 1 1 calc R . .
H19B H 0.1698 0.3102 0.4989 0.034 Uiso 1 1 calc R . .
C20 C 0.1577(11) 0.1553(8) 0.3286(9) 0.036(4) Uani 1 1 d . . .
H20A H 0.1179 0.1354 0.3555 0.043 Uiso 1 1 calc R . .
H20B H 0.1651 0.1290 0.2871 0.043 Uiso 1 1 calc R . .
C21 C 0.2941(9) 0.2538(7) 0.4952(8) 0.027(3) Uani 1 1 d . . .
C22 C 0.2262(9) 0.1648(7) 0.4471(8) 0.029(3) Uani 1 1 d . . .
H22 H 0.1862 0.1403 0.4701 0.035 Uiso 1 1 calc R . .
C23 C 0.3049(8) 0.1408(7) 0.4684(7) 0.024(3) Uani 1 1 d . . .
H23 H 0.3027 0.1067 0.5043 0.028 Uiso 1 1 calc R . .
C24 C 0.2862(9) 0.1241(8) 0.3479(8) 0.030(3) Uani 1 1 d . . .
C25 C 0.4107(9) 0.2014(8) 0.5311(8) 0.032(3) Uani 1 1 d . . .
H25A H 0.4148 0.1632 0.5607 0.038 Uiso 1 1 calc R . .
H25B H 0.4107 0.2394 0.5614 0.038 Uiso 1 1 calc R . .
C26 C 0.4058(8) 0.0806(7) 0.4007(9) 0.029(3) Uani 1 1 d . . .
H26A H 0.4031 0.0509 0.3613 0.035 Uiso 1 1 calc R . .
H26B H 0.4115 0.0546 0.4427 0.035 Uiso 1 1 calc R . .
C27 C 0.5161(9) 0.2607(7) 0.4834(7) 0.029(3) Uani 1 1 d . . .
C28 C 0.5124(9) 0.1501(7) 0.4564(8) 0.029(3) Uani 1 1 d . . .
H28 H 0.5256 0.1165 0.4908 0.035 Uiso 1 1 calc R . .
C29 C 0.5821(8) 0.1789(8) 0.4206(8) 0.028(3) Uani 1 1 d . . .
H29 H 0.6279 0.1578 0.4380 0.034 Uiso 1 1 calc R . .
C30 C 0.5107(9) 0.1325(7) 0.3334(9) 0.030(3) Uani 1 1 d . . .
C31 C 0.6411(9) 0.2905(8) 0.4417(9) 0.032(4) Uani 1 1 d . . .
H31A H 0.6859 0.2659 0.4537 0.038 Uiso 1 1 calc R . .
H31B H 0.6347 0.3236 0.4774 0.038 Uiso 1 1 calc R . .
C32 C 0.6294(9) 0.1801(8) 0.2975(9) 0.029(3) Uani 1 1 d . . .
H32A H 0.6187 0.1539 0.2563 0.035 Uiso 1 1 calc R . .
H32B H 0.6766 0.1647 0.3170 0.035 Uiso 1 1 calc R . .
C33 C 0.6435(9) 0.3883(7) 0.3627(8) 0.029(3) Uani 1 1 d . . .
C34 C 0.6882(8) 0.2914(8) 0.3159(8) 0.026(3) Uani 1 1 d . . .
H34 H 0.7346 0.2695 0.3306 0.031 Uiso 1 1 calc R . .
C35 C 0.7057(9) 0.3464(8) 0.2663(8) 0.029(3) Uani 1 1 d . . .
H35 H 0.7600 0.3530 0.2630 0.035 Uiso 1 1 calc R . .
C36 C 0.6419(8) 0.2624(8) 0.2064(7) 0.030(3) Uani 1 1 d . . .
C37 C 0.6810(9) 0.4690(7) 0.2723(8) 0.028(3) Uani 1 1 d . . .
H37A H 0.6725 0.4986 0.3109 0.033 Uiso 1 1 calc R . .
H37B H 0.7328 0.4743 0.2580 0.033 Uiso 1 1 calc R . .
C38 C 0.6866(8) 0.3570(9) 0.1346(8) 0.035(4) Uani 1 1 d . . .
H38A H 0.7378 0.3732 0.1343 0.042 Uiso 1 1 calc R . .
H38B H 0.6823 0.3249 0.0975 0.042 Uiso 1 1 calc R . .
C39 C 0.5743(8) 0.5268(7) 0.2232(8) 0.027(3) Uani 1 1 d . . .
C40 C 0.6483(10) 0.4776(8) 0.1417(9) 0.032(4) Uani 1 1 d . . .
H40 H 0.6989 0.4929 0.1305 0.039 Uiso 1 1 calc R . .
C41 C 0.5930(9) 0.5144(9) 0.1016(8) 0.036(4) Uani 1 1 d . . .
H41 H 0.6162 0.5475 0.0718 0.043 Uiso 1 1 calc R . .
C42 C 0.5831(8) 0.4042(8) 0.0699(7) 0.031(4) Uani 1 1 d . . .
C43 C 0.4955(8) 0.5965(8) 0.1442(8) 0.028(3) Uani 1 1 d . . .
H43A H 0.5147 0.6233 0.1066 0.034 Uiso 1 1 calc R . .
H43B H 0.4930 0.6236 0.1857 0.034 Uiso 1 1 calc R . .
C44 C 0.4975(9) 0.4807(11) 0.0076(10) 0.049(5) Uani 1 1 d . . .
H44A H 0.4958 0.4442 -0.0247 0.059 Uiso 1 1 calc R . .
H44B H 0.5152 0.5184 -0.0181 0.059 Uiso 1 1 calc R . .

loop_
_atom_site_aniso_label
_atom_site_aniso_U_11
_atom_site_aniso_U_22
_atom_site_aniso_U_33
_atom_site_aniso_U_23
_atom_site_aniso_U_13
_atom_site_aniso_U_12
U1 0.0257(3) 0.0160(2) 0.0226(2) -0.0009(2) -0.00239(19) -0.0013(2)
U2 0.0323(3) 0.0287(3) 0.0252(3) -0.0019(3) -0.0019(2) 0.0004(3)
O1 0.024(6) 0.037(6) 0.037(6) 0.000(5) -0.005(5) -0.013(5)
O2 0.019(5) 0.047(7) 0.034(6) 0.014(5) 0.002(4) -0.001(5)
O3 0.033(7) 0.043(7) 0.059(8) 0.003(6) 0.007(6) -0.007(5)
O4 0.030(6) 0.043(8) 0.066(9) 0.009(6) 0.003(6) -0.006(5)
O5 0.059(7) 0.021(5) 0.015(5) -0.005(4) 0.002(5) -0.002(5)
O6 0.036(6) 0.024(6) 0.035(6) 0.004(4) -0.006(5) 0.001(5)
O7 0.050(7) 0.027(6) 0.027(6) 0.004(4) 0.002(5) -0.001(5)
O8 0.034(7) 0.050(8) 0.047(7) -0.019(6) 0.001(6) 0.010(5)
O9 0.106(9) 0.067(8) 0.062(7) 0.011(6) -0.046(7) -0.020(7)
O10 0.072(10) 0.054(9) 0.066(9) -0.025(7) -0.029(8) 0.022(7)
O11 0.061(8) 0.036(7) 0.036(7) -0.008(5) -0.004(6) 0.001(6)
O12 0.029(6) 0.046(7) 0.032(6) 0.008(5) 0.009(5) 0.009(5)
O13 0.070(8) 0.041(6) 0.065(7) 0.017(6) -0.001(6) 0.030(6)
O14 0.022(2) 0.021(2) 0.0217(19) -0.0001(14) 0.0010(14) -0.0005(14)
O15 0.039(6) 0.019(5) 0.026(5) -0.009(4) -0.001(4) 0.008(4)
O16 0.031(6) 0.019(5) 0.039(6) 0.003(4) -0.001(5) -0.004(4)
O17 0.038(8) 0.060(9) 0.032(7) -0.019(6) 0.006(6) -0.006(6)
O18 0.030(6) 0.033(6) 0.039(6) -0.015(5) -0.005(5) -0.006(5)
O19 0.025(6) 0.057(8) 0.043(7) -0.020(6) -0.006(5) 0.006(5)
O20 0.045(6) 0.030(6) 0.015(5) 0.002(4) 0.001(4) 0.016(5)
O21 0.038(6) 0.041(6) 0.023(5) -0.004(5) 0.000(5) -0.006(5)
O22 0.039(6) 0.036(6) 0.020(5) -0.013(4) 0.000(4) 0.009(5)
O23 0.043(7) 0.032(6) 0.020(5) -0.006(4) -0.010(5) 0.000(5)
O24 0.029(6) 0.031(6) 0.041(6) -0.008(5) 0.004(5) -0.001(5)
O25 0.017(5) 0.062(8) 0.037(6) -0.029(6) -0.006(4) 0.001(5)
O26 0.042(6) 0.030(6) 0.027(5) -0.004(4) 0.004(5) -0.008(5)
O27 0.023(6) 0.053(8) 0.040(6) -0.005(6) 0.005(5) 0.004(5)
O28 0.030(7) 0.053(9) 0.139(15) 0.046(9) -0.001(8) -0.022(6)
O29 0.042(9) 0.028(8) 0.021(8) 0.003(6) -0.003(7) 0.009(7)
O30 0.076(10) 0.048(8) 0.047(8) 0.004(6) 0.002(7) -0.025(7)
O31 0.050(7) 0.026(6) 0.040(6) -0.003(5) -0.003(5) 0.010(5)
O32 0.062(10) 0.050(10) 0.042(10) -0.004(8) 0.007(8) 0.004(8)
O33 0.059(9) 0.065(10) 0.068(9) -0.013(8) -0.011(7) 0.024(7)
O34 0.120(15) 0.053(10) 0.064(10) 0.020(8) 0.023(10) 0.010(9)
O35 0.084(8) 0.083(9) 0.076(8) -0.020(7) 0.028(7) -0.032(7)
O36 0.068(10) 0.043(9) 0.053(10) 0.013(8) 0.012(8) 0.015(8)
O37 0.072(11) 0.052(10) 0.056(10) -0.003(8) -0.002(8) -0.001(8)
N1 0.023(6) 0.010(5) 0.028(6) -0.005(5) 0.003(5) 0.002(5)
N2 0.029(7) 0.023(6) 0.026(6) -0.009(5) -0.004(5) 0.001(5)
N3 0.019(6) 0.021(6) 0.043(7) -0.004(5) -0.012(5) 0.003(5)
N4 0.017(6) 0.042(8) 0.028(7) -0.002(5) -0.003(5) 0.005(5)
N5 0.043(8) 0.039(8) 0.029(7) -0.001(6) -0.013(6) 0.013(6)
N6 0.018(6) 0.042(8) 0.034(7) 0.002(6) 0.000(5) -0.012(6)
N7 0.027(7) 0.057(9) 0.028(7) 0.009(6) 0.004(6) 0.004(6)
N8 0.032(7) 0.047(8) 0.021(6) 0.002(6) 0.012(5) -0.013(6)
N9 0.019(7) 0.061(10) 0.032(7) -0.001(7) 0.006(6) -0.002(6)
N10 0.025(7) 0.027(6) 0.028(7) -0.017(5) 0.010(5) 0.002(5)
N11 0.025(6) 0.032(7) 0.030(7) -0.013(5) 0.006(5) -0.006(5)
N12 0.025(7) 0.044(9) 0.027(7) -0.007(6) -0.005(6) -0.006(6)
N13 0.021(6) 0.031(7) 0.024(6) 0.000(5) 0.005(5) -0.003(5)
N14 0.027(7) 0.019(6) 0.040(7) 0.000(5) 0.010(5) 0.008(5)
N15 0.031(7) 0.031(7) 0.020(6) -0.008(5) 0.003(5) 0.000(5)
N16 0.013(6) 0.031(6) 0.033(6) -0.005(5) 0.005(5) -0.002(5)
N17 0.015(6) 0.044(8) 0.031(7) -0.008(6) 0.006(5) -0.008(5)
N18 0.022(6) 0.026(6) 0.034(7) -0.007(5) 0.000(5) 0.005(5)
N19 0.040(8) 0.024(6) 0.023(6) -0.011(5) -0.005(6) -0.007(5)
N20 0.037(7) 0.024(7) 0.025(6) 0.004(5) -0.003(5) 0.001(5)
N21 0.033(7) 0.027(7) 0.027(7) -0.009(5) -0.003(6) 0.004(5)
N22 0.028(7) 0.036(7) 0.025(6) -0.016(5) 0.008(5) -0.004(6)
N23 0.026(7) 0.034(7) 0.026(7) -0.010(5) -0.013(5) 0.002(5)
N24 0.014(6) 0.022(6) 0.053(8) -0.008(6) 0.003(6) -0.004(5)
N25 0.023(7) 0.039(8) 0.038(8) 0.008(6) -0.003(6) 0.012(6)
N26 0.042(8) 0.033(7) 0.017(6) -0.005(5) -0.001(5) 0.008(6)
N27 0.017(6) 0.043(8) 0.029(7) -0.013(5) 0.000(5) -0.001(5)
N28 0.022(6) 0.029(7) 0.031(6) -0.008(5) 0.005(5) -0.007(5)
C1 0.024(7) 0.030(8) 0.024(7) -0.001(6) 0.014(6) 0.007(6)
C2 0.025(9) 0.061(12) 0.041(10) -0.007(8) 0.006(7) 0.021(8)
C3 0.0215(18) 0.0206(18) 0.0214(18) 0.0000(10) 0.0006(10) -0.0002(10)
C4 0.023(7) 0.017(7) 0.023(7) -0.002(5) 0.000(5) 0.007(5)
C5 0.036(9) 0.036(8) 0.019(7) -0.010(6) -0.004(6) -0.010(7)
C6 0.042(10) 0.036(9) 0.020(7) 0.004(6) 0.007(6) 0.025(8)
C7 0.025(8) 0.053(11) 0.029(8) -0.012(7) 0.003(7) -0.009(7)
C8 0.035(9) 0.036(9) 0.044(10) 0.013(7) 0.015(8) -0.002(7)
C9 0.028(8) 0.033(8) 0.016(7) -0.003(6) 0.000(6) 0.018(6)
C10 0.042(9) 0.016(7) 0.021(7) -0.007(6) -0.009(7) -0.001(6)
C11 0.016(7) 0.046(9) 0.015(6) -0.007(6) 0.009(5) 0.000(6)
C12 0.031(9) 0.058(12) 0.020(8) 0.006(8) -0.007(7) -0.009(8)
C13 0.033(9) 0.038(9) 0.040(9) -0.008(7) 0.006(7) 0.002(7)
C14 0.033(8) 0.043(9) 0.020(7) -0.001(6) 0.000(6) -0.017(7)
C15 0.023(6) 0.045(8) 0.036(7) -0.012(6) 0.013(6) -0.009(6)
C16 0.016(7) 0.055(10) 0.024(7) -0.009(7) 0.011(6) -0.008(6)
C17 0.014(7) 0.033(9) 0.046(9) -0.018(7) -0.003(6) 0.007(6)
C18 0.021(8) 0.040(9) 0.031(8) 0.001(7) -0.010(6) 0.010(6)
C19 0.034(9) 0.029(8) 0.022(7) -0.003(6) 0.012(6) -0.003(7)
C20 0.054(11) 0.020(8) 0.032(9) 0.009(7) -0.017(8) -0.015(8)
C21 0.031(8) 0.028(8) 0.023(7) 0.002(6) 0.019(6) 0.000(6)
C22 0.029(8) 0.032(8) 0.026(7) -0.006(6) 0.010(6) -0.006(6)
C23 0.019(7) 0.026(7) 0.026(7) 0.007(6) 0.003(6) -0.004(5)
C24 0.027(8) 0.034(9) 0.031(8) -0.006(7) 0.010(6) -0.014(6)
C25 0.034(9) 0.035(8) 0.027(8) 0.005(6) -0.010(6) -0.007(7)
C26 0.014(7) 0.024(7) 0.050(9) 0.000(6) -0.014(6) 0.005(5)
C27 0.035(8) 0.030(8) 0.020(7) 0.002(6) -0.010(6) 0.008(7)
C28 0.040(9) 0.013(6) 0.033(8) -0.005(6) -0.013(7) 0.001(6)
C29 0.015(7) 0.045(9) 0.024(7) -0.010(6) -0.005(6) 0.015(6)
C30 0.033(8) 0.014(7) 0.043(9) -0.007(6) 0.002(7) 0.004(6)
C31 0.027(7) 0.041(7) 0.028(7) -0.012(6) 0.009(6) 0.002(6)
C32 0.022(6) 0.030(7) 0.034(7) -0.004(6) 0.002(5) 0.003(5)
C33 0.031(8) 0.017(7) 0.037(9) -0.004(6) -0.019(7) 0.005(6)
C34 0.016(7) 0.038(9) 0.024(7) -0.002(6) -0.004(6) 0.003(6)
C35 0.031(8) 0.034(8) 0.023(7) -0.004(6) -0.012(6) 0.001(6)
C36 0.024(8) 0.045(10) 0.020(8) -0.002(7) 0.002(6) 0.010(7)
C37 0.032(8) 0.018(7) 0.033(8) 0.002(6) -0.001(6) -0.011(6)
C38 0.015(7) 0.068(12) 0.022(7) -0.007(7) 0.002(6) 0.018(7)
C39 0.024(7) 0.026(7) 0.030(8) -0.009(6) 0.003(6) -0.003(6)
C40 0.032(9) 0.033(10) 0.033(8) -0.024(7) 0.004(6) -0.008(6)
C41 0.029(9) 0.048(10) 0.031(8) -0.016(7) 0.011(7) -0.004(7)
C42 0.024(8) 0.055(10) 0.014(6) -0.008(6) 0.009(5) -0.022(7)
C43 0.021(7) 0.038(9) 0.025(7) -0.005(6) -0.003(6) 0.008(6)
C44 0.022(8) 0.083(15) 0.043(10) -0.030(10) 0.004(7) 0.016(9)

loop_
_atom_type_symbol
_atom_type_description
_atom_type_scat_dispersion_real
_atom_type_scat_dispersion_imag
_atom_type_scat_source
C C 0.0033 0.0016 'International Tables Vol C Tables 4.2.6.8 and 6.1.1.4'
H H 0.0000 0.0000 'International Tables Vol C Tables 4.2.6.8 and 6.1.1.4'
N N 0.0061 0.0033 'International Tables Vol C Tables 4.2.6.8 and 6.1.1.4'
O O 0.0106 0.0060 'International Tables Vol C Tables 4.2.6.8 and 6.1.1.4'
U U -9.6767 9.6646 'International Tables Vol C Tables 4.2.6.8 and 6.1.1.4'

loop_
_geom_angle_atom_site_label_1
_geom_angle_atom_site_label_2
_geom_angle_atom_site_label_3
_geom_angle
_geom_angle_site_symmetry_1
_geom_angle_site_symmetry_3
_geom_angle_publ_flag
O2 U1 O1 179.2(6) . . ?
O2 U1 O6 89.3(5) . . ?
O1 U1 O6 91.4(5) . . ?
O2 U1 O5 90.1(5) . . ?
O1 U1 O5 90.3(5) . . ?
O6 U1 O5 68.0(4) . . ?
O2 U1 O8 87.0(5) . . ?
O1 U1 O8 92.5(5) . . ?
O6 U1 O8 145.0(4) . . ?
O5 U1 O8 77.2(4) . . ?
O2 U1 O7 86.3(5) . . ?
O1 U1 O7 93.7(5) . . ?
O6 U1 O7 76.2(4) . . ?
O5 U1 O7 144.1(4) . . ?
O8 U1 O7 138.1(4) . . ?
O2 U1 O14 92.1(5) . . ?
O1 U1 O14 87.2(4) . . ?
O6 U1 O14 145.4(3) . . ?
O5 U1 O14 146.6(3) . . ?
O8 U1 O14 69.6(4) . . ?
O7 U1 O14 69.4(3) . . ?
O3 U2 O4 175.4(6) . . ?
O3 U2 O5 93.0(5) . . ?
O4 U2 O5 91.3(5) . . ?
O3 U2 O6 92.8(5) . . ?
O4 U2 O6 90.3(5) . . ?
O5 U2 O6 67.9(4) . . ?
O3 U2 O12 89.2(5) . . ?
O4 U2 O12 90.2(5) . . ?
O5 U2 O12 76.7(4) . . ?
O6 U2 O12 144.7(4) . . ?
O3 U2 O11 89.1(5) . . ?
O4 U2 O11 86.3(5) . . ?
O5 U2 O11 148.3(4) . . ?
O6 U2 O11 143.6(4) . . ?
O12 U2 O11 71.7(4) . . ?
O3 U2 O10 88.5(6) . . ?
O4 U2 O10 89.3(6) . . ?
O5 U2 O10 139.5(4) . . ?
O6 U2 O10 71.6(4) . . ?
O12 U2 O10 143.7(4) . . ?
O11 U2 O10 72.1(4) . . ?
U2 O5 U1 111.7(4) . . ?
U2 O5 H5 124.1 . . ?
U1 O5 H5 124.1 . . ?
U1 O6 U2 110.4(4) . . ?
U1 O6 H6 124.8 . . ?
U2 O6 H6 124.8 . . ?
C1 O8 U1 125.9(10) . . ?
C2 O12 U2 131.4(10) . . ?
C3 O14 U1 143.1(9) . . ?
C39 O26 O7 148.8(10) . . ?
C3 N1 C4 114.6(12) . . ?
C3 N1 C43 121.5(12) . . ?
C4 N1 C43 121.4(12) . . ?
C7 N2 C3 122.9(12) . . ?
C7 N2 C5 125.3(12) . . ?
C3 N2 C5 111.8(12) . . ?
C5 N3 C8 124.7(13) . . ?
C5 N3 C6 110.3(13) . . ?
C8 N3 C6 121.2(13) . . ?
C6 N4 C44 122.9(15) . . ?
C6 N4 C4 115.5(12) . . ?
C44 N4 C4 121.4(14) . . ?
C9 N5 C7 122.8(13) . . ?
C9 N5 C10 107.7(14) . . ?
C7 N5 C10 127.6(13) . . ?
C9 N6 C11 112.2(12) . . ?
C9 N6 C13 122.1(13) . . ?
C11 N6 C13 123.7(12) . . ?
C12 N7 C11 114.4(14) . . ?
C12 N7 C14 119.5(15) . . ?
C11 N7 C14 125.9(13) . . ?
C12 N8 C8 121.8(15) . . ?
C12 N8 C10 112.5(13) . . ?
C8 N8 C10 123.7(14) . . ?
C15 N9 C16 114.4(15) . . ?
C15 N9 C13 121.1(15) . . ?
C16 N9 C13 122.7(14) . . ?
C19 N10 C15 123.8(13) . . ?
C19 N10 C17 119.8(14) . . ?
C15 N10 C17 111.6(13) . . ?
C18 N11 C20 121.8(13) . . ?
C18 N11 C17 112.6(13) . . ?
C20 N11 C17 122.9(14) . . ?
C18 N12 C14 121.9(14) . . ?
C18 N12 C16 112.5(14) . . ?
C14 N12 C16 121.5(14) . . ?
C21 N13 C22 114.8(12) . . ?
C21 N13 C19 120.2(12) . . ?
C22 N13 C19 124.6(12) . . ?
C21 N14 C23 115.1(13) . . ?
C21 N14 C25 118.4(13) . . ?
C23 N14 C25 125.2(12) . . ?
C24 N15 C23 112.6(12) . . ?
C24 N15 C26 123.5(12) . . ?
C23 N15 C26 123.4(12) . . ?
C24 N16 C20 120.8(14) . . ?
C24 N16 C22 111.9(13) . . ?
C20 N16 C22 122.8(13) . . ?
C27 N17 C28 114.9(13) . . ?
C27 N17 C25 119.3(13) . . ?
C28 N17 C25 125.0(13) . . ?
C27 N18 C31 122.7(13) . . ?
C27 N18 C29 111.8(12) . . ?
C31 N18 C29 123.6(12) . . ?
C30 N19 C32 124.1(13) . . ?
C30 N19 C29 111.2(13) . . ?
C32 N19 C29 123.4(13) . . ?
C30 N20 C26 126.0(13) . . ?
C30 N20 C28 112.4(13) . . ?
C26 N20 C28 121.0(13) . . ?
C33 N21 C31 125.9(13) . . ?
C33 N21 C34 110.1(13) . . ?
C31 N21 C34 123.5(13) . . ?
C33 N22 C35 113.1(13) . . ?
C33 N22 C37 121.7(12) . . ?
C35 N22 C37 123.1(13) . . ?
C36 N23 C35 112.2(12) . . ?
C36 N23 C38 123.9(12) . . ?
C35 N23 C38 123.4(13) . . ?
C36 N24 C32 122.0(14) . . ?
C36 N24 C34 109.2(12) . . ?
C32 N24 C34 121.1(13) . . ?
C39 N25 C37 123.2(14) . . ?
C39 N25 C40 109.5(13) . . ?
C37 N25 C40 126.5(14) . . ?
C39 N26 C43 123.9(12) . . ?
C39 N26 C41 111.9(13) . . ?
C43 N26 C41 122.3(13) . . ?
C42 N27 C44 122.9(13) . . ?
C42 N27 C41 110.3(12) . . ?
C44 N27 C41 125.1(15) . . ?
C42 N28 C38 122.6(13) . . ?
C42 N28 C40 111.0(14) . . ?
C38 N28 C40 125.8(13) . . ?
O8 C1 O9 123.6(15) . . ?
O8 C1 H1 118.2 . . ?
O9 C1 H1 118.2 . . ?
O12 C2 O13 123.9(15) . . ?
O12 C2 H2 118.0 . . ?
O13 C2 H2 118.0 . . ?
O14 C3 N2 125.3(13) . . ?
O14 C3 N1 125.6(13) . . ?
N2 C3 N1 107.7(12) . . ?
N1 C4 N4 113.4(11) . . ?
N1 C4 C5 102.1(11) . . ?
N4 C4 C5 99.6(11) . . ?
N1 C4 H4 113.5 . . ?
N4 C4 H4 113.5 . . ?
C5 C4 H4 113.5 . . ?
N3 C5 N2 115.0(13) . . ?
N3 C5 C4 107.1(13) . . ?
N2 C5 C4 102.6(10) . . ?
N3 C5 H5A 110.6 . . ?
N2 C5 H5A 110.6 . . ?
C4 C5 H5A 110.6 . . ?
O15 C6 N4 128.1(15) . . ?
O15 C6 N3 124.7(16) . . ?
N4 C6 N3 107.2(13) . . ?
N2 C7 N5 115.5(15) . . ?
N2 C7 H7A 108.4 . . ?
N5 C7 H7A 108.4 . . ?
N2 C7 H7B 108.4 . . ?
N5 C7 H7B 108.4 . . ?
H7A C7 H7B 107.5 . . ?
N3 C8 N8 116.4(15) . . ?
N3 C8 H8A 108.2 . . ?
N8 C8 H8A 108.2 . . ?
N3 C8 H8B 108.2 . . ?
N8 C8 H8B 108.2 . . ?
H8A C8 H8B 107.3 . . ?
O16 C9 N6 126.9(14) . . ?
O16 C9 N5 122.0(15) . . ?
N6 C9 N5 110.9(13) . . ?
N5 C10 N8 113.4(13) . . ?
N5 C10 C11 106.8(12) . . ?
N8 C10 C11 103.6(11) . . ?
N5 C10 H10 110.9 . . ?
N8 C10 H10 110.9 . . ?
C11 C10 H10 110.9 . . ?
N7 C11 N6 117.3(13) . . ?
N7 C11 C10 103.6(11) . . ?
N6 C11 C10 102.1(11) . . ?
N7 C11 H11 111.0 . . ?
N6 C11 H11 111.0 . . ?
C10 C11 H11 111.0 . . ?
O17 C12 N8 129.0(17) . . ?
O17 C12 N7 125.5(17) . . ?
N8 C12 N7 105.5(16) . . ?
N9 C13 N6 112.8(13) . . ?
N9 C13 H13A 109.0 . . ?
N6 C13 H13A 109.0 . . ?
N9 C13 H13B 109.0 . . ?
N6 C13 H13B 109.0 . . ?
H13A C13 H13B 107.8 . . ?
N12 C14 N7 115.1(13) . . ?
N12 C14 H14A 108.5 . . ?
N7 C14 H14A 108.5 . . ?
N12 C14 H14B 108.5 . . ?
N7 C14 H14B 108.5 . . ?
H14A C14 H14B 107.5 . . ?
O18 C15 N10 127.3(16) . . ?
O18 C15 N9 124.9(17) . . ?
N10 C15 N9 107.8(14) . . ?
N9 C16 N12 114.6(13) . . ?
N9 C16 C17 101.4(12) . . ?
N12 C16 C17 102.9(12) . . ?
N9 C16 H16 112.4 . . ?
N12 C16 H16 112.4 . . ?
C17 C16 H16 112.4 . . ?
N10 C17 N11 117.0(12) . . ?
N10 C17 C16 104.1(12) . . ?
N11 C17 C16 103.2(13) . . ?
N10 C17 H17 110.7 . . ?
N11 C17 H17 110.7 . . ?
C16 C17 H17 110.7 . . ?
O19 C18 N12 124.8(15) . . ?
O19 C18 N11 127.1(15) . . ?
N12 C18 N11 108.1(14) . . ?
N10 C19 N13 116.2(12) . . ?
N10 C19 H19A 108.2 . . ?
N13 C19 H19A 108.2 . . ?
N10 C19 H19B 108.2 . . ?
N13 C19 H19B 108.2 . . ?
H19A C19 H19B 107.4 . . ?
N16 C20 N11 112.4(13) . . ?
N16 C20 H20A 109.1 . . ?
N11 C20 H20A 109.1 . . ?
N16 C20 H20B 109.1 . . ?
N11 C20 H20B 109.1 . . ?
H20A C20 H20B 107.8 . . ?
O20 C21 N13 129.7(14) . . ?
O20 C21 N14 126.4(15) . . ?
N13 C21 N14 103.9(13) . . ?
N13 C22 N16 112.6(12) . . ?
N13 C22 C23 103.5(12) . . ?
N16 C22 C23 102.8(11) . . ?
N13 C22 H22 112.4 . . ?
N16 C22 H22 112.4 . . ?
C23 C22 H22 112.4 . . ?
N14 C23 N15 114.6(12) . . ?
N14 C23 C22 102.6(12) . . ?
N15 C23 C22 103.6(11) . . ?
N14 C23 H23 111.8 . . ?
N15 C23 H23 111.8 . . ?
C22 C23 H23 111.8 . . ?
O21 C24 N16 127.2(16) . . ?
O21 C24 N15 124.0(15) . . ?
N16 C24 N15 108.6(13) . . ?
N14 C25 N17 115.7(12) . . ?
N14 C25 H25A 108.4 . . ?
N17 C25 H25A 108.4 . . ?
N14 C25 H25B 108.4 . . ?
N17 C25 H25B 108.4 . . ?
H25A C25 H25B 107.4 . . ?
N15 C26 N20 113.9(12) . . ?
N15 C26 H26A 108.8 . . ?
N20 C26 H26A 108.8 . . ?
N15 C26 H26B 108.8 . . ?
N20 C26 H26B 108.8 . . ?
H26A C26 H26B 107.7 . . ?
O22 C27 N17 126.7(15) . . ?
O22 C27 N18 126.4(15) . . ?
N17 C27 N18 106.9(13) . . ?
N17 C28 N20 115.2(12) . . ?
N17 C28 C29 104.3(12) . . ?
N20 C28 C29 99.4(12) . . ?
N17 C28 H28 112.3 . . ?
N20 C28 H28 112.3 . . ?
C29 C28 H28 112.3 . . ?
N19 C29 N18 116.2(13) . . ?
N19 C29 C28 106.8(12) . . ?
N18 C29 C28 101.7(11) . . ?
N19 C29 H29 110.6 . . ?
N18 C29 H29 110.6 . . ?
C28 C29 H29 110.6 . . ?
O23 C30 N19 128.7(15) . . ?
O23 C30 N20 121.2(14) . . ?
N19 C30 N20 110.0(13) . . ?
N18 C31 N21 115.8(14) . . ?
N18 C31 H31A 108.3 . . ?
N21 C31 H31A 108.3 . . ?
N18 C31 H31B 108.3 . . ?
N21 C31 H31B 108.3 . . ?
H31A C31 H31B 107.4 . . ?
N19 C32 N24 117.9(13) . . ?
N19 C32 H32A 107.8 . . ?
N24 C32 H32A 107.8 . . ?
N19 C32 H32B 107.8 . . ?
N24 C32 H32B 107.8 . . ?
H32A C32 H32B 107.2 . . ?
O24 C33 N22 128.4(14) . . ?
O24 C33 N21 123.6(15) . . ?
N22 C33 N21 108.0(13) . . ?
N21 C34 N24 116.2(12) . . ?
N21 C34 C35 104.9(13) . . ?
N24 C34 C35 105.3(12) . . ?
N21 C34 H34 110.1 . . ?
N24 C34 H34 110.1 . . ?
C35 C34 H34 110.1 . . ?
N22 C35 N23 117.4(13) . . ?
N22 C35 C34 103.3(13) . . ?
N23 C35 C34 103.2(12) . . ?
N22 C35 H35 110.8 . . ?
N23 C35 H35 110.8 . . ?
C34 C35 H35 110.8 . . ?
O25 C36 N24 126.8(16) . . ?
O25 C36 N23 124.4(14) . . ?
N24 C36 N23 108.6(13) . . ?
N25 C37 N22 115.3(12) . . ?
N25 C37 H37A 108.4 . . ?
N22 C37 H37A 108.4 . . ?
N25 C37 H37B 108.4 . . ?
N22 C37 H37B 108.4 . . ?
H37A C37 H37B 107.5 . . ?
N28 C38 N23 117.4(12) . . ?
N28 C38 H38A 107.9 . . ?
N23 C38 H38A 107.9 . . ?
N28 C38 H38B 107.9 . . ?
N23 C38 H38B 107.9 . . ?
H38A C38 H38B 107.2 . . ?
O26 C39 N25 124.6(15) . . ?
O26 C39 N26 126.8(14) . . ?
N25 C39 N26 108.6(13) . . ?
C41 C40 N25 108.3(13) . . ?
C41 C40 N28 104.8(13) . . ?
N25 C40 N28 113.9(15) . . ?
C41 C40 H40 109.9 . . ?
N25 C40 H40 109.9 . . ?
N28 C40 H40 109.9 . . ?
C40 C41 N27 105.6(14) . . ?
C40 C41 N26 101.7(13) . . ?
N27 C41 N26 112.3(13) . . ?
C40 C41 H41 112.2 . . ?
N27 C41 H41 112.2 . . ?
N26 C41 H41 112.2 . . ?
O27 C42 N28 127.6(17) . . ?
O27 C42 N27 124.4(14) . . ?
N28 C42 N27 108.0(12) . . ?
N26 C43 N1 114.4(13) . . ?
N26 C43 H43A 108.7 . . ?
N1 C43 H43A 108.7 . . ?
N26 C43 H43B 108.7 . . ?
N1 C43 H43B 108.7 . . ?
H43A C43 H43B 107.6 . . ?
N27 C44 N4 116.1(15) . . ?
N27 C44 H44A 108.3 . . ?
N4 C44 H44A 108.3 . . ?
N27 C44 H44B 108.3 . . ?
N4 C44 H44B 108.3 . . ?
H44A C44 H44B 107.4 . . ?

loop_
_geom_bond_atom_site_label_1
_geom_bond_atom_site_label_2
_geom_bond_distance
_geom_bond_site_symmetry_2
_geom_bond_publ_flag
U1 O2 1.783(10) . ?
U1 O1 1.792(11) . ?
U1 O6 2.321(11) . ?
U1 O5 2.322(10) . ?
U1 O8 2.364(13) . ?
U1 O7 2.433(11) . ?
U1 O14 2.475(9) . ?
U1 U2 3.8289(7) . ?
U2 O3 1.790(12) . ?
U2 O4 1.827(12) . ?
U2 O5 2.304(10) . ?
U2 O6 2.342(11) . ?
U2 O12 2.401(11) . ?
U2 O11 2.446(12) . ?
U2 O10 2.513(15) . ?
O5 H5 0.9300 . ?
O6 H6 0.9300 . ?
O7 O28 2.619(16) . ?
O7 O26 2.712(16) . ?
O8 C1 1.27(2) . ?
O9 C1 1.43(2) . ?
O10 O27 2.729(19) 2_565 ?
O11 O31 2.715(18) . ?
O11 O30 2.74(2) . ?
O11 O36 2.97(3) . ?
O12 C2 1.29(2) . ?
O13 C2 1.39(2) . ?
O14 C3 1.165(17) . ?
O15 C6 1.185(19) . ?
O16 C9 1.265(18) . ?
O17 C12 1.18(2) . ?
O18 C15 1.205(19) . ?
O19 C18 1.20(2) . ?
O20 C21 1.243(19) . ?
O21 C24 1.218(19) . ?
O22 C27 1.198(18) . ?
O23 C30 1.227(18) . ?
O24 C33 1.208(19) . ?
O25 C36 1.191(19) . ?
O26 C39 1.213(18) . ?
O27 C42 1.225(19) . ?
N1 C3 1.37(2) . ?
N1 C4 1.461(17) . ?
N1 C43 1.464(19) . ?
N2 C7 1.36(2) . ?
N2 C3 1.379(18) . ?
N2 C5 1.506(18) . ?
N3 C5 1.397(19) . ?
N3 C8 1.42(2) . ?
N3 C6 1.465(19) . ?
N4 C6 1.31(2) . ?
N4 C44 1.45(2) . ?
N4 C4 1.493(18) . ?
N5 C9 1.41(2) . ?
N5 C7 1.44(2) . ?
N5 C10 1.444(19) . ?
N6 C9 1.32(2) . ?
N6 C11 1.470(18) . ?
N6 C13 1.48(2) . ?
N7 C12 1.40(2) . ?
N7 C11 1.43(2) . ?
N7 C14 1.46(2) . ?
N8 C12 1.37(2) . ?
N8 C8 1.42(2) . ?
N8 C10 1.49(2) . ?
N9 C15 1.38(2) . ?
N9 C16 1.42(2) . ?
N9 C13 1.47(2) . ?
N10 C19 1.38(2) . ?
N10 C15 1.38(2) . ?
N10 C17 1.443(19) . ?
N11 C18 1.43(2) . ?
N11 C20 1.45(2) . ?
N11 C17 1.447(19) . ?
N12 C18 1.36(2) . ?
N12 C14 1.41(2) . ?
N12 C16 1.49(2) . ?
N13 C21 1.38(2) . ?
N13 C22 1.430(19) . ?
N13 C19 1.47(2) . ?
N14 C21 1.391(19) . ?
N14 C23 1.429(19) . ?
N14 C25 1.44(2) . ?
N15 C24 1.39(2) . ?
N15 C23 1.432(18) . ?
N15 C26 1.459(18) . ?
N16 C24 1.33(2) . ?
N16 C20 1.43(2) . ?
N16 C22 1.495(19) . ?
N17 C27 1.35(2) . ?
N17 C28 1.41(2) . ?
N17 C25 1.46(2) . ?
N18 C27 1.39(2) . ?
N18 C31 1.41(2) . ?
N18 C29 1.485(19) . ?
N19 C30 1.34(2) . ?
N19 C32 1.41(2) . ?
N19 C29 1.436(18) . ?
N20 C30 1.35(2) . ?
N20 C26 1.471(19) . ?
N20 C28 1.509(18) . ?
N21 C33 1.374(19) . ?
N21 C31 1.44(2) . ?
N21 C34 1.459(19) . ?
N22 C33 1.37(2) . ?
N22 C35 1.42(2) . ?
N22 C37 1.483(19) . ?
N23 C36 1.39(2) . ?
N23 C35 1.442(17) . ?
N23 C38 1.45(2) . ?
N24 C36 1.36(2) . ?
N24 C32 1.42(2) . ?
N24 C34 1.485(19) . ?
N25 C39 1.34(2) . ?
N25 C37 1.413(19) . ?
N25 C40 1.46(2) . ?
N26 C39 1.385(19) . ?
N26 C43 1.449(19) . ?
N26 C41 1.472(19) . ?
N27 C42 1.40(2) . ?
N27 C44 1.42(2) . ?
N27 C41 1.457(19) . ?
N28 C42 1.351(19) . ?
N28 C38 1.40(2) . ?
N28 C40 1.484(19) . ?
C1 H1 0.9300 . ?
C2 H2 0.9300 . ?
C4 C5 1.57(2) . ?
C4 H4 0.9800 . ?
C5 H5A 0.9800 . ?
C7 H7A 0.9700 . ?
C7 H7B 0.9700 . ?
C8 H8A 0.9700 . ?
C8 H8B 0.9700 . ?
C10 C11 1.52(2) . ?
C10 H10 0.9800 . ?
C11 H11 0.9800 . ?
C13 H13A 0.9700 . ?
C13 H13B 0.9700 . ?
C14 H14A 0.9700 . ?
C14 H14B 0.9700 . ?
C16 C17 1.60(2) . ?
C16 H16 0.9800 . ?
C17 H17 0.9800 . ?
C19 H19A 0.9700 . ?
C19 H19B 0.9700 . ?
C20 H20A 0.9700 . ?
C20 H20B 0.9700 . ?
C22 C23 1.54(2) . ?
C22 H22 0.9800 . ?
C23 H23 0.9800 . ?
C25 H25A 0.9700 . ?
C25 H25B 0.9700 . ?
C26 H26A 0.9700 . ?
C26 H26B 0.9700 . ?
C28 C29 1.54(2) . ?
C28 H28 0.9800 . ?
C29 H29 0.9800 . ?
C31 H31A 0.9700 . ?
C31 H31B 0.9700 . ?
C32 H32A 0.9700 . ?
C32 H32B 0.9700 . ?
C34 C35 1.51(2) . ?
C34 H34 0.9800 . ?
C35 H35 0.9800 . ?
C37 H37A 0.9700 . ?
C37 H37B 0.9700 . ?
C38 H38A 0.9700 . ?
C38 H38B 0.9700 . ?
C40 C41 1.45(3) . ?
C40 H40 0.9800 . ?
C41 H41 0.9800 . ?
C43 H43A 0.9700 . ?
C43 H43B 0.9700 . ?
C44 H44A 0.9700 . ?
C44 H44B 0.9700 . ?

loop_
_geom_hbond_atom_site_label_D
_geom_hbond_atom_site_label_H
_geom_hbond_atom_site_label_A
_geom_hbond_distance_DH
_geom_hbond_distance_HA
_geom_hbond_distance_DA
_geom_hbond_angle_DHA
_geom_hbond_site_symmetry_A
O5 H5 O13 0.93 2.07 2.766(17) 130.3 .
O6 H6 O27 0.93 2.37 3.231(16) 153.9 2_565
